data_1571454
loop_
_publ_author_name
'Rutkauskaite, Ryte'
'Zhang, Xiaobin'
'Woodward, Adam W.'
'Liu, Yanlin'
'Herrera, Gabriel'
'Purkis, Jamie'
'Woodall, Sean D.'
'Sarsfield, Mark'
'Schreckenbach, Georg'
'Natrajan, Louise S.'
'Arnold, Polly L.'

_publ_section_title
;
 The effect of ancillary ligands on hydrocarbon C-H bond functionalization
 by uranyl photocatalysts.
;
_journal_issue 18
_journal_name_full 'Chemical science'
_journal_page_first 6965
_journal_page_last 6978
_journal_paper_doi 10.1039/d4sc01310g
_journal_volume 15
_journal_year 2024
_chemical_formula_moiety 'C48 H32 Cl2 N4 O2 U'
_chemical_formula_sum 'C48 H32 Cl2 N4 O2 U'
_chemical_formula_weight 1005.70
_space_group_crystal_system orthorhombic
_space_group_IT_number 19
_space_group_name_Hall 'P 2ac 2ab'
_space_group_name_H-M_alt 'P 21 21 21'
_atom_sites_solution_hydrogens geom
_atom_sites_solution_primary dual
_audit_creation_date 2023-02-02
_audit_creation_method
;
Olex2 1.5
(compiled 2022.04.07 svn.rca3783a0 for OlexSys, GUI svn.r6498)
;
_audit_update_record
;
2023-02-03 deposited with the CCDC.	2024-03-22 downloaded from the CCDC.
;
_cell_angle_alpha 90
_cell_angle_beta 90
_cell_angle_gamma 90
_cell_formula_units_Z 4
_cell_length_a 12.2797(2)
_cell_length_b 12.7824(2)
_cell_length_c 24.6681(3)
_cell_measurement_reflns_used 36651
_cell_measurement_temperature 99.99(13)
_cell_measurement_theta_max 31.1980
_cell_measurement_theta_min 2.2600
_cell_volume 3872.00(10)
_computing_cell_refinement 'CrysAlisPro 1.171.41.104a (Rigaku OD, 2021)'
_computing_data_collection 'CrysAlisPro 1.171.41.104a (Rigaku OD, 2021)'
_computing_data_reduction 'CrysAlisPro 1.171.41.104a (Rigaku OD, 2021)'
_computing_molecular_graphics 'Olex2 1.5 (Dolomanov et al., 2009)'
_computing_publication_material 'Olex2 1.5 (Dolomanov et al., 2009)'
_computing_structure_refinement 'SHELXL 2018/3 (Sheldrick, 2015)'
_computing_structure_solution 'SHELXT 2018/2 (Sheldrick, 2018)'
_diffrn_ambient_environment N~2~
_diffrn_ambient_temperature 99.99(13)
_diffrn_detector 'Hybrid Pixel Array Detector'
_diffrn_detector_area_resol_mean 10.0000
_diffrn_detector_type HyPix
_diffrn_measured_fraction_theta_full 1.000
_diffrn_measured_fraction_theta_max 0.910
_diffrn_measurement_details
;
List of Runs (angles in degrees, time in seconds):

  # Type    Start    End  Width  t~exp~   \w     \q     \k     \f   Frames
#--------------------------------------------------------------------------
  1  \w     32.00  59.00   0.50   27.27    --    4.95  57.00  60.00   54
  2  \w     -7.00  78.00   0.50   27.27    --    4.95  37.00 150.00  170
  3  \w    -11.00  24.00   0.50   27.27    --    4.95  77.00 120.00   70
  4  \w    -20.00   7.00   0.50   27.27    --    4.95  94.00 173.78   54
  5  \w    -10.00  17.00   0.50   27.27    --    4.95  57.00  60.00   54
  6  \w    -61.00  -1.00   0.50   27.27    --    4.95 -19.00 -90.00  120
  7  \w    -25.00  23.00   0.50   27.27    --    4.95 -77.00-120.00   96
  8  \w    -14.00  40.00   0.50   27.27    --    4.95-102.00 -46.00  108
  9  \w    -25.00   0.00   0.50   27.27    --    4.95 -77.00  90.00   50
 10  \w     -7.00  27.00   0.50   27.27    --   -5.34 -99.00  60.00   68
 11  \w      0.00  28.00   0.50   27.27    --   -5.34 -99.00  30.00   56
 12  \w     -7.00  18.00   0.50   27.27    --   -5.34 -99.00 -30.00   50
 13  \w    -19.00  16.00   0.50   27.27    --   -5.34 -77.00 -30.00   70
 14  \w    -25.00  25.00   0.50   27.27    --    4.95 -77.00-180.00  100
 15  \w    -32.00  -1.00   0.50   27.27    --    4.95 -19.00-180.00   62
 16  \w    -68.00 -42.00   0.50   27.27    --    4.95 -19.00-180.00   52
 17  \w    -20.00  17.00   0.50   27.27    --   -5.34 -77.00 120.00   74
 18  \w     -6.00  20.00   0.50   27.27    --   -5.34 -99.00 150.00   52
;
_diffrn_measurement_device 'four-circle diffractometer'
_diffrn_measurement_device_type 'XtaLAB Synergy, Dualflex, HyPix'
_diffrn_measurement_method '\w scans'
_diffrn_orient_matrix_type 'CrysAlisPro convention (1999,Acta A55,543-557)'
_diffrn_orient_matrix_UB_11 -0.0112874000
_diffrn_orient_matrix_UB_12 0.0127421000
_diffrn_orient_matrix_UB_13 0.0274178000
_diffrn_orient_matrix_UB_21 0.0522875000
_diffrn_orient_matrix_UB_22 0.0231379000
_diffrn_orient_matrix_UB_23 0.0024500000
_diffrn_orient_matrix_UB_31 -0.0218192000
_diffrn_orient_matrix_UB_32 0.0487911000
_diffrn_orient_matrix_UB_33 -0.0083089000
_diffrn_radiation_monochromator mirror
_diffrn_radiation_probe x-ray
_diffrn_radiation_type 'Mo K\a'
_diffrn_radiation_wavelength 0.71073
_diffrn_reflns_av_R_equivalents 0.0600
_diffrn_reflns_av_unetI/netI 0.0402
_diffrn_reflns_Laue_measured_fraction_full 1.000
_diffrn_reflns_Laue_measured_fraction_max 0.910
_diffrn_reflns_limit_h_max 17
_diffrn_reflns_limit_h_min -17
_diffrn_reflns_limit_k_max 16
_diffrn_reflns_limit_k_min -17
_diffrn_reflns_limit_l_max 35
_diffrn_reflns_limit_l_min -35
_diffrn_reflns_number 90543
_diffrn_reflns_point_group_measured_fraction_full 1.000
_diffrn_reflns_point_group_measured_fraction_max 0.878
_diffrn_reflns_theta_full 25.242
_diffrn_reflns_theta_max 31.027
_diffrn_reflns_theta_min 1.794
_diffrn_source 'micro-focus sealed X-ray tube'
_diffrn_source_type 'PhotonJet (Mo) X-ray Source'
_exptl_absorpt_coefficient_mu 4.377
_exptl_absorpt_correction_T_max 1.000
_exptl_absorpt_correction_T_min 0.335
_exptl_absorpt_correction_type gaussian
_exptl_absorpt_process_details
;
CrysAlisPro 1.171.41.104a (Rigaku Oxford Diffraction, 2021)
Numerical absorption correction based on gaussian integration over
a multifaceted crystal model
Empirical absorption correction using spherical harmonics,
implemented in SCALE3 ABSPACK scaling algorithm.
;
_exptl_crystal_colour 'clear yellow'
_exptl_crystal_colour_lustre clear
_exptl_crystal_colour_primary yellow
_exptl_crystal_density_diffrn 1.725
_exptl_crystal_description prism
_exptl_crystal_F_000 1960
_exptl_crystal_preparation Luminescent
_exptl_crystal_recrystallization_method 'Crystallized by layering a dichloromethane solution with hexanes'
_exptl_crystal_size_max 0.201
_exptl_crystal_size_mid 0.058
_exptl_crystal_size_min 0.025
_refine_diff_density_max 1.088
_refine_diff_density_min -0.710
_refine_diff_density_rms 0.112
_refine_ls_abs_structure_details
;
 Flack x determined using 4040 quotients [(I+)-(I-)]/[(I+)+(I-)]
 (Parsons, Flack and Wagner, Acta Cryst. B69 (2013) 249-259).
;
_refine_ls_abs_structure_Flack -0.012(2)
_refine_ls_extinction_method none
_refine_ls_goodness_of_fit_ref 1.021
_refine_ls_hydrogen_treatment constr
_refine_ls_matrix_type full
_refine_ls_number_parameters 514
_refine_ls_number_reflns 10857
_refine_ls_number_restraints 0
_refine_ls_restrained_S_all 1.021
_refine_ls_R_factor_all 0.0316
_refine_ls_R_factor_gt 0.0246
_refine_ls_shift/su_max 0.004
_refine_ls_shift/su_mean 0.000
_refine_ls_structure_factor_coef Fsqd
_refine_ls_weighting_details 'w=1/[\s^2^(Fo^2^)+(0.0170P)^2^+2.1349P] where P=(Fo^2^+2Fc^2^)/3'
_refine_ls_weighting_scheme calc
_refine_ls_wR_factor_gt 0.0430
_refine_ls_wR_factor_ref 0.0443
_reflns_Friedel_coverage 0.753
_reflns_Friedel_fraction_full 1.000
_reflns_Friedel_fraction_max 0.838
_reflns_number_gt 9968
_reflns_number_total 10857
_reflns_threshold_expression 'I > 2\s(I)'
_cod_data_source_file d4sc01310g2.cif
_cod_data_source_block pla21015refinalised
_cod_depositor_comments 'Adding full bibliography for 1571453--1571456.cif.'
_cod_database_code 1571454
_shelx_shelxl_version_number 2018/3
_chemical_oxdiff_formula UO2Cl2N4C20H30
_shelx_space_group_comment
;
The symmetry employed for this shelxl refinement is uniquely defined
by the following loop, which should always be used as a source of
symmetry information in preference to the above space-group names.
They are only intended as comments.
;
_shelx_estimated_absorpt_t_max 0.898
_shelx_estimated_absorpt_t_min 0.473
_olex2_refinement_description
;
1. Fixed Uiso
 At 1.2 times of:
  All C(H) groups
2.a Aromatic/amide H refined with riding coordinates:
 C10(H10), C18(H18), C5(H5), C38(H38), C39(H39), C2(H2), C24(H24), C6(H6),
 C14(H14), C25(H25), C26(H26), C21(H21), C30(H30), C41(H41), C17(H17), C45(H45),
  C34(H34), C1(H1), C20(H20), C29(H29), C16(H16), C40(H40), C33(H33), C42(H42),
 C46(H46), C15(H15), C9(H9), C22(H22), C23(H23), C44(H44), C47(H47), C48(H48)
;
_olex2_exptl_crystal_mounting_method 'Mounted on a gioniometer loop with fomblin'
_olex2_submission_special_instructions 'No special instructions were received'
_oxdiff_exptl_absorpt_empirical_details
;
Empirical correction (ABSPACK) includes:
- Absorption correction using spherical harmonics
- Frame scaling
;
_oxdiff_exptl_absorpt_empirical_full_max 1.357
_oxdiff_exptl_absorpt_empirical_full_min 0.727

loop_
_space_group_symop_operation_xyz
'x, y, z'
'-x+1/2, -y, z+1/2'
'-x, y+1/2, -z+1/2'
'x+1/2, -y+1/2, -z'

loop_
_atom_site_label
_atom_site_type_symbol
_atom_site_fract_x
_atom_site_fract_y
_atom_site_fract_z
_atom_site_U_iso_or_equiv
_atom_site_adp_type
_atom_site_occupancy
_atom_site_site_symmetry_order
_atom_site_calc_flag
_atom_site_refinement_flags_posn
_atom_site_refinement_flags_adp
_atom_site_refinement_flags_occupancy
_atom_site_disorder_assembly
_atom_site_disorder_group
U1 U 0.44185(2) 0.46002(2) 0.77821(2) 0.01043(4) Uani 1 1 d . . . . .
Cl2 Cl 0.26592(7) 0.52224(7) 0.72230(4) 0.01744(18) Uani 1 1 d . . . . .
Cl1 Cl 0.50757(8) 0.39173(8) 0.87595(4) 0.01753(19) Uani 1 1 d . . . . .
O2 O 0.4290(2) 0.33538(19) 0.74698(10) 0.0161(6) Uani 1 1 d . . . . .
O1 O 0.4865(2) 0.5877(2) 0.79599(11) 0.0169(6) Uani 1 1 d . . . . .
C12 C 0.6876(3) 0.4165(3) 0.70662(14) 0.0109(7) Uani 1 1 d . . . . .
N2 N 0.5313(2) 0.5227(2) 0.68764(13) 0.0132(7) Uani 1 1 d . . . . .
N3 N 0.3058(2) 0.5467(3) 0.85838(12) 0.0123(6) Uani 1 1 d . . . . .
N1 N 0.6458(3) 0.4021(3) 0.75733(13) 0.0146(7) Uani 1 1 d . . . . .
N4 N 0.2679(3) 0.3511(2) 0.82333(12) 0.0112(6) Uani 1 1 d . . . . .
C35 C 0.2284(3) 0.4907(3) 0.88508(15) 0.0107(7) Uani 1 1 d . . . . .
C13 C 0.9486(3) 0.2525(3) 0.71071(13) 0.0146(7) Uani 1 1 d . . . . .
C10 C 0.4828(3) 0.5934(3) 0.65618(16) 0.0154(8) Uani 1 1 d . . . . .
H10 H 0.417515 0.624720 0.668937 0.019 Uiso 1 1 calc R U . . .
C3 C 0.8457(3) 0.3059(3) 0.72683(17) 0.0153(7) Uani 1 1 d . . . . .
C18 C 1.0454(3) 0.3090(3) 0.70327(16) 0.0197(8) Uani 1 1 d . . . . .
H18 H 1.046528 0.382325 0.709565 0.024 Uiso 1 1 calc R U . . .
C5 C 0.8283(3) 0.3946(3) 0.63709(15) 0.0132(7) Uani 1 1 d . . . . .
H5 H 0.894523 0.363502 0.625318 0.016 Uiso 1 1 calc R U . . .
C38 C -0.0387(3) 0.0834(3) 0.87068(15) 0.0134(8) Uani 1 1 d . . . . .
H38 H -0.049307 0.094835 0.832994 0.016 Uiso 1 1 calc R U . . .
C39 C -0.0954(3) 0.0039(3) 0.89655(17) 0.0155(8) Uani 1 1 d . . . . .
H39 H -0.145869 -0.037546 0.876782 0.019 Uiso 1 1 calc R U . . .
C2 C 0.8009(3) 0.2915(3) 0.7773(2) 0.0226(8) Uani 1 1 d . . . . .
H2 H 0.836458 0.248247 0.803104 0.027 Uiso 1 1 calc R U . . .
C24 C 0.6696(3) 0.7281(3) 0.52600(16) 0.0143(8) Uani 1 1 d . . . . .
H24 H 0.646613 0.774019 0.554014 0.017 Uiso 1 1 calc R U . . .
C6 C 0.7739(3) 0.4598(3) 0.60307(14) 0.0128(7) Uani 1 1 d . . . . .
H6 H 0.804101 0.475063 0.568500 0.015 Uiso 1 1 calc R U . . .
C4 C 0.7884(3) 0.3716(3) 0.69003(15) 0.0122(7) Uani 1 1 d . . . . .
C14 C 0.9485(4) 0.1444(3) 0.70238(16) 0.0213(8) Uani 1 1 d . . . . .
H14 H 0.883712 0.105179 0.707892 0.026 Uiso 1 1 calc R U . . .
C25 C 0.2470(3) 0.2554(3) 0.80496(16) 0.0136(8) Uani 1 1 d . . . . .
H25 H 0.288505 0.229945 0.775254 0.016 Uiso 1 1 calc R U . . .
C36 C 0.2053(3) 0.3865(3) 0.86487(15) 0.0115(7) Uani 1 1 d . . . . .
C26 C 0.1667(3) 0.1898(3) 0.82719(15) 0.0133(7) Uani 1 1 d . . . . .
H26 H 0.154137 0.122732 0.811848 0.016 Uiso 1 1 calc R U . . .
C31 C 0.1715(3) 0.5290(3) 0.93101(14) 0.0129(7) Uani 1 1 d . . . . .
C11 C 0.6274(3) 0.4818(3) 0.66970(15) 0.0117(7) Uani 1 1 d . . . . .
C28 C 0.1229(3) 0.3263(3) 0.88997(15) 0.0111(7) Uani 1 1 d . . . . .
C21 C 0.7338(3) 0.5939(3) 0.44304(16) 0.0180(8) Uani 1 1 d . . . . .
H21 H 0.754742 0.548635 0.414334 0.022 Uiso 1 1 calc R U . . .
C30 C 0.0830(3) 0.4681(3) 0.95236(15) 0.0142(7) Uani 1 1 d . . . . .
H30 H 0.040020 0.495924 0.980937 0.017 Uiso 1 1 calc R U . . .
C41 C -0.0089(3) 0.0489(3) 0.98072(15) 0.0157(7) Uani 1 1 d . . . . .
H41 H 0.001262 0.037449 1.018441 0.019 Uiso 1 1 calc R U . . .
C17 C 1.1393(3) 0.2580(3) 0.68675(17) 0.0206(9) Uani 1 1 d . . . . .
H17 H 1.204534 0.296659 0.681596 0.025 Uiso 1 1 calc R U . . .
C45 C 0.1266(3) 0.6458(3) 1.10140(16) 0.0173(8) Uani 1 1 d . . . . .
H45 H 0.126084 0.601889 1.132463 0.021 Uiso 1 1 calc R U . . .
C34 C 0.3282(3) 0.6413(3) 0.87763(16) 0.0142(8) Uani 1 1 d . . . . .
H34 H 0.379052 0.683190 0.858369 0.017 Uiso 1 1 calc R U . . .
C1 C 0.7022(3) 0.3411(3) 0.79057(16) 0.0224(9) Uani 1 1 d . . . . .
H1 H 0.673900 0.330179 0.825949 0.027 Uiso 1 1 calc R U . . .
C20 C 0.6926(3) 0.5526(3) 0.49059(15) 0.0149(8) Uani 1 1 d . . . . .
H20 H 0.686212 0.478981 0.494744 0.018 Uiso 1 1 calc R U . . .
C29 C 0.0595(4) 0.3715(3) 0.93258(14) 0.0143(7) Uani 1 1 d . . . . .
H29 H -0.000003 0.333437 0.947278 0.017 Uiso 1 1 calc R U . . .
C7 C 0.6715(3) 0.5062(3) 0.61826(15) 0.0122(7) Uani 1 1 d . . . . .
C16 C 1.1386(4) 0.1508(4) 0.67767(18) 0.0250(10) Uani 1 1 d . . . . .
H16 H 1.202845 0.116341 0.665821 0.030 Uiso 1 1 calc R U . . .
C37 C 0.0335(3) 0.1466(3) 0.89928(15) 0.0116(7) Uani 1 1 d . . . . .
C8 C 0.6164(3) 0.5807(3) 0.58523(15) 0.0119(7) Uani 1 1 d . . . . .
C27 C 0.1061(3) 0.2221(3) 0.87102(16) 0.0120(7) Uani 1 1 d . . . . .
C19 C 0.6602(3) 0.6197(3) 0.53283(15) 0.0129(7) Uani 1 1 d . . . . .
C40 C -0.0784(3) -0.0152(3) 0.95158(16) 0.0166(8) Uani 1 1 d . . . . .
H40 H -0.114402 -0.071766 0.968959 0.020 Uiso 1 1 calc R U . . .
C33 C 0.2814(3) 0.6829(3) 0.92449(17) 0.0154(8) Uani 1 1 d . . . . .
H33 H 0.303944 0.749702 0.937125 0.019 Uiso 1 1 calc R U . . .
C42 C 0.0463(3) 0.1300(3) 0.95493(14) 0.0130(7) Uani 1 1 d . . . . .
H42 H 0.092995 0.174406 0.975285 0.016 Uiso 1 1 calc R U . . .
C46 C 0.0981(3) 0.7509(3) 1.10605(17) 0.0193(9) Uani 1 1 d . . . . .
H46 H 0.078469 0.779046 1.140327 0.023 Uiso 1 1 calc R U . . .
C32 C 0.2026(3) 0.6282(3) 0.95272(16) 0.0132(7) Uani 1 1 d . . . . .
C43 C 0.1594(3) 0.6690(3) 1.00495(16) 0.0140(8) Uani 1 1 d . . . . .
C15 C 1.0437(4) 0.0942(3) 0.68597(19) 0.0275(10) Uani 1 1 d . . . . .
H15 H 1.043538 0.020628 0.680418 0.033 Uiso 1 1 calc R U . . .
C9 C 0.5221(3) 0.6241(3) 0.60584(15) 0.0153(8) Uani 1 1 d . . . . .
H9 H 0.483769 0.675295 0.585436 0.018 Uiso 1 1 calc R U . . .
C22 C 0.7448(3) 0.7018(3) 0.43710(16) 0.0175(8) Uani 1 1 d . . . . .
H22 H 0.774541 0.729676 0.404612 0.021 Uiso 1 1 calc R U . . .
C23 C 0.7127(3) 0.7685(3) 0.47831(17) 0.0165(8) Uani 1 1 d . . . . .
H23 H 0.719991 0.842028 0.473968 0.020 Uiso 1 1 calc R U . . .
C44 C 0.1558(3) 0.6055(3) 1.05118(16) 0.0151(8) Uani 1 1 d . . . . .
H44 H 0.173594 0.533457 1.048125 0.018 Uiso 1 1 calc R U . . .
C47 C 0.0986(4) 0.8140(3) 1.06067(18) 0.0214(9) Uani 1 1 d . . . . .
H47 H 0.077563 0.885285 1.063637 0.026 Uiso 1 1 calc R U . . .
C48 C 0.1297(3) 0.7737(3) 1.01052(17) 0.0183(8) Uani 1 1 d . . . . .
H48 H 0.130769 0.818288 0.979694 0.022 Uiso 1 1 calc R U . . .

loop_
_atom_site_aniso_label
_atom_site_aniso_U_11
_atom_site_aniso_U_22
_atom_site_aniso_U_33
_atom_site_aniso_U_23
_atom_site_aniso_U_13
_atom_site_aniso_U_12
U1 0.00962(5) 0.01277(5) 0.00890(5) 0.00066(6) 0.00111(6) -0.00039(6)
Cl2 0.0127(4) 0.0247(5) 0.0149(4) 0.0040(4) -0.0002(4) 0.0025(3)
Cl1 0.0140(4) 0.0268(5) 0.0118(4) 0.0029(4) 0.0012(3) 0.0024(4)
O2 0.0162(14) 0.0167(12) 0.0155(13) -0.0029(10) 0.0055(12) -0.0020(12)
O1 0.0139(13) 0.0189(14) 0.0177(14) -0.0001(11) 0.0038(11) -0.0027(11)
C12 0.0118(17) 0.0123(16) 0.0087(17) -0.0006(13) -0.0010(13) -0.0035(14)
N2 0.0118(16) 0.0124(16) 0.0154(15) 0.0024(12) 0.0022(11) 0.0021(12)
N3 0.0119(14) 0.0134(14) 0.0117(14) 0.0022(14) 0.0001(11) -0.0002(14)
N1 0.0137(16) 0.0189(17) 0.0111(15) 0.0031(13) 0.0030(13) 0.0017(13)
N4 0.0123(15) 0.0115(14) 0.0099(15) -0.0001(12) -0.0001(12) 0.0006(12)
C35 0.0098(17) 0.0122(17) 0.0100(17) 0.0025(13) -0.0008(14) 0.0007(13)
C13 0.0127(17) 0.0231(17) 0.0079(17) 0.0048(13) -0.0007(15) 0.0050(17)
C10 0.0132(18) 0.0153(19) 0.018(2) 0.0043(15) 0.0028(15) 0.0012(15)
C3 0.0127(17) 0.0164(17) 0.017(2) 0.0029(16) -0.0012(17) -0.0004(14)
C18 0.016(2) 0.0210(19) 0.0224(19) 0.0061(15) -0.0004(17) 0.0015(17)
C5 0.0084(17) 0.0150(18) 0.0163(19) -0.0002(15) 0.0012(15) -0.0025(15)
C38 0.012(2) 0.0159(17) 0.0126(17) 0.0001(14) -0.0010(14) 0.0007(14)
C39 0.0119(18) 0.0150(17) 0.020(2) -0.0043(15) 0.0001(15) -0.0008(14)
C2 0.0177(19) 0.032(2) 0.0179(19) 0.009(2) 0.001(2) 0.0079(16)
C24 0.0110(19) 0.0176(19) 0.0142(19) 0.0005(15) 0.0004(15) 0.0015(16)
C6 0.0123(16) 0.0139(16) 0.0121(16) 0.0009(17) 0.0019(13) -0.0020(18)
C4 0.0102(18) 0.0131(17) 0.0134(18) 0.0011(14) -0.0007(14) -0.0016(14)
C14 0.0154(19) 0.025(2) 0.0233(19) -0.0018(16) 0.0021(19) -0.0006(19)
C25 0.0131(19) 0.0174(19) 0.0104(18) -0.0009(15) 0.0018(15) 0.0002(15)
C36 0.0112(18) 0.0131(17) 0.0102(17) 0.0011(14) -0.0005(14) 0.0034(14)
C26 0.0163(19) 0.0126(17) 0.0110(18) -0.0012(14) -0.0018(16) -0.0018(15)
C31 0.0105(16) 0.0141(18) 0.0141(17) -0.0009(15) 0.0010(14) 0.0004(16)
C11 0.0113(17) 0.0121(19) 0.0118(17) -0.0010(13) -0.0011(14) -0.0031(13)
C28 0.0100(17) 0.0133(17) 0.0102(17) 0.0019(14) -0.0006(14) 0.0011(14)
C21 0.017(2) 0.026(2) 0.0106(19) -0.0014(16) 0.0019(16) 0.0028(17)
C30 0.0124(18) 0.0154(18) 0.0147(17) -0.0010(16) 0.0030(13) 0.0022(16)
C41 0.0168(18) 0.0165(19) 0.0138(17) 0.0004(16) 0.0018(14) 0.0018(17)
C17 0.012(2) 0.030(2) 0.020(2) 0.0065(18) 0.0012(16) 0.0007(17)
C45 0.017(2) 0.020(2) 0.0153(19) 0.0000(15) 0.0006(16) -0.0010(16)
C34 0.0108(18) 0.0134(18) 0.0186(19) 0.0020(15) 0.0029(15) -0.0006(15)
C1 0.020(2) 0.032(2) 0.015(2) 0.0070(16) 0.0027(16) 0.0078(18)
C20 0.0130(17) 0.0164(19) 0.0153(18) -0.0009(16) -0.0007(14) 0.0014(15)
C29 0.0123(16) 0.0162(17) 0.0143(16) -0.0007(13) 0.0015(18) -0.0023(18)
C7 0.0095(17) 0.0130(16) 0.0141(18) -0.0001(14) 0.0012(15) -0.0016(14)
C16 0.016(2) 0.034(2) 0.025(2) -0.0022(19) 0.0054(18) 0.0069(18)
C37 0.0098(19) 0.0113(16) 0.0137(17) 0.0006(14) 0.0025(14) 0.0027(13)
C8 0.0114(18) 0.0125(16) 0.0117(18) 0.0019(14) 0.0007(14) -0.0024(14)
C27 0.0083(17) 0.0144(18) 0.0134(18) 0.0012(15) -0.0019(15) 0.0002(14)
C19 0.0071(17) 0.0203(19) 0.0114(17) 0.0027(15) -0.0004(14) 0.0018(15)
C40 0.016(2) 0.016(2) 0.0182(19) 0.0049(14) 0.0052(15) -0.0027(14)
C33 0.0141(19) 0.0123(18) 0.020(2) -0.0016(15) 0.0001(16) 0.0006(15)
C42 0.0099(18) 0.0155(17) 0.0135(16) -0.0023(13) -0.0001(15) 0.0018(15)
C46 0.018(2) 0.024(2) 0.016(2) -0.0061(16) -0.0012(16) 0.0036(16)
C32 0.0109(18) 0.0131(17) 0.0157(18) 0.0002(15) 0.0018(14) 0.0037(14)
C43 0.0109(18) 0.0161(18) 0.0150(19) -0.0032(15) 0.0023(15) -0.0009(14)
C15 0.026(3) 0.023(2) 0.034(2) -0.0077(18) 0.005(2) 0.0015(19)
C9 0.0143(18) 0.0172(18) 0.0144(18) 0.0042(15) 0.0008(14) 0.0041(15)
C22 0.0117(19) 0.027(2) 0.0137(19) 0.0091(16) 0.0003(15) 0.0011(16)
C23 0.0114(19) 0.020(2) 0.018(2) 0.0069(16) -0.0029(16) 0.0019(16)
C44 0.0135(19) 0.0143(18) 0.0176(19) 0.0003(15) 0.0003(15) 0.0031(15)
C47 0.024(2) 0.017(2) 0.023(2) -0.0037(17) 0.0048(18) 0.0058(17)
C48 0.020(2) 0.0158(19) 0.019(2) 0.0036(16) 0.0023(17) 0.0017(16)

loop_
_atom_type_symbol
_atom_type_description
_atom_type_scat_dispersion_real
_atom_type_scat_dispersion_imag
_atom_type_scat_source
C C 0.0033 0.0016 'International Tables Vol C Tables 4.2.6.8 and 6.1.1.4'
H H 0.0000 0.0000 'International Tables Vol C Tables 4.2.6.8 and 6.1.1.4'
Cl Cl 0.1484 0.1585 'International Tables Vol C Tables 4.2.6.8 and 6.1.1.4'
N N 0.0061 0.0033 'International Tables Vol C Tables 4.2.6.8 and 6.1.1.4'
O O 0.0106 0.0060 'International Tables Vol C Tables 4.2.6.8 and 6.1.1.4'
U U -9.6767 9.6646 'International Tables Vol C Tables 4.2.6.8 and 6.1.1.4'

loop_
_exptl_crystal_face_index_h
_exptl_crystal_face_index_k
_exptl_crystal_face_index_l
_exptl_crystal_face_perp_dist
-16 1 -14 0.0153
16 0 14 0.0170
1 18 3 0.1129
-17 1 -8 0.0153
3 17 -10 0.0981
0 -17 11 0.0808
-17 2 -2 0.0222
-17 1 9 0.0162
16 -2 -12 0.0060
-12 1 -25 0.0153
12 0 25 0.0212

loop_
_geom_angle_atom_site_label_1
_geom_angle_atom_site_label_2
_geom_angle_atom_site_label_3
_geom_angle
_geom_angle_site_symmetry_1
_geom_angle_site_symmetry_3
_geom_angle_publ_flag
Cl2 U1 Cl1 143.02(3) . . ?
Cl2 U1 N3 76.51(6) . . ?
Cl2 U1 N4 74.68(7) . . ?
Cl1 U1 N3 71.10(6) . . ?
Cl1 U1 N4 73.09(7) . . ?
O2 U1 Cl2 88.35(10) . . ?
O2 U1 Cl1 97.15(9) . . ?
O2 U1 O1 163.39(12) . . ?
O2 U1 N2 86.64(11) . . ?
O2 U1 N3 127.21(11) . . ?
O2 U1 N1 75.55(12) . . ?
O2 U1 N4 69.90(11) . . ?
O1 U1 Cl2 95.90(10) . . ?
O1 U1 Cl1 89.11(9) . . ?
O1 U1 N2 78.47(11) . . ?
O1 U1 N3 69.39(11) . . ?
O1 U1 N1 90.75(12) . . ?
O1 U1 N4 126.71(11) . . ?
N2 U1 Cl2 78.94(7) . . ?
N2 U1 Cl1 137.70(7) . . ?
N2 U1 N3 136.77(9) . . ?
N2 U1 N1 61.63(9) . . ?
N2 U1 N4 144.82(9) . . ?
N1 U1 Cl2 137.76(7) . . ?
N1 U1 Cl1 78.51(7) . . ?
N1 U1 N3 143.46(9) . . ?
N1 U1 N4 131.35(9) . . ?
N4 U1 N3 57.36(9) . . ?
N1 C12 C4 122.4(3) . . ?
N1 C12 C11 117.7(3) . . ?
C4 C12 C11 119.8(3) . . ?
C10 N2 U1 121.2(2) . . ?
C10 N2 C11 117.2(3) . . ?
C11 N2 U1 121.5(2) . . ?
C35 N3 U1 123.2(2) . . ?
C34 N3 U1 119.1(2) . . ?
C34 N3 C35 116.8(3) . . ?
C12 N1 U1 119.6(2) . . ?
C1 N1 U1 122.4(3) . . ?
C1 N1 C12 116.7(3) . . ?
C25 N4 U1 118.2(2) . . ?
C25 N4 C36 117.1(3) . . ?
C36 N4 U1 124.7(2) . . ?
N3 C35 C36 117.0(3) . . ?
N3 C35 C31 123.4(3) . . ?
C31 C35 C36 119.7(3) . . ?
C18 C13 C3 121.2(3) . . ?
C14 C13 C3 119.4(4) . . ?
C14 C13 C18 119.4(4) . . ?
N2 C10 H10 118.0 . . ?
N2 C10 C9 123.9(4) . . ?
C9 C10 H10 118.0 . . ?
C2 C3 C13 121.3(3) . . ?
C2 C3 C4 117.4(3) . . ?
C4 C3 C13 121.3(4) . . ?
C13 C18 H18 120.0 . . ?
C17 C18 C13 120.1(4) . . ?
C17 C18 H18 120.0 . . ?
C6 C5 H5 119.2 . . ?
C6 C5 C4 121.6(4) . . ?
C4 C5 H5 119.2 . . ?
C39 C38 H38 119.6 . . ?
C39 C38 C37 120.8(4) . . ?
C37 C38 H38 119.6 . . ?
C38 C39 H39 120.0 . . ?
C38 C39 C40 120.0(4) . . ?
C40 C39 H39 120.0 . . ?
C3 C2 H2 120.1 . . ?
C3 C2 C1 119.7(4) . . ?
C1 C2 H2 120.1 . . ?
C19 C24 H24 120.0 . . ?
C23 C24 H24 120.0 . . ?
C23 C24 C19 120.1(3) . . ?
C5 C6 H6 119.3 . . ?
C5 C6 C7 121.4(3) . . ?
C7 C6 H6 119.3 . . ?
C12 C4 C5 118.6(3) . . ?
C3 C4 C12 118.9(3) . . ?
C3 C4 C5 122.4(4) . . ?
C13 C14 H14 120.1 . . ?
C15 C14 C13 119.8(4) . . ?
C15 C14 H14 120.1 . . ?
N4 C25 H25 118.3 . . ?
N4 C25 C26 123.4(4) . . ?
C26 C25 H25 118.3 . . ?
N4 C36 C35 117.1(3) . . ?
N4 C36 C28 123.6(3) . . ?
C28 C36 C35 119.3(3) . . ?
C25 C26 H26 119.8 . . ?
C27 C26 C25 120.5(3) . . ?
C27 C26 H26 119.8 . . ?
C35 C31 C30 118.6(3) . . ?
C35 C31 C32 118.3(3) . . ?
C32 C31 C30 123.1(3) . . ?
N2 C11 C12 117.4(3) . . ?
N2 C11 C7 122.5(3) . . ?
C7 C11 C12 119.9(3) . . ?
C36 C28 C29 119.4(3) . . ?
C36 C28 C27 117.9(3) . . ?
C27 C28 C29 122.7(3) . . ?
C20 C21 H21 119.9 . . ?
C20 C21 C22 120.2(4) . . ?
C22 C21 H21 119.9 . . ?
C31 C30 H30 119.3 . . ?
C29 C30 C31 121.4(3) . . ?
C29 C30 H30 119.3 . . ?
C40 C41 H41 119.9 . . ?
C40 C41 C42 120.2(3) . . ?
C42 C41 H41 119.9 . . ?
C18 C17 H17 119.8 . . ?
C18 C17 C16 120.4(4) . . ?
C16 C17 H17 119.8 . . ?
C46 C45 H45 120.1 . . ?
C44 C45 H45 120.1 . . ?
C44 C45 C46 119.7(4) . . ?
N3 C34 H34 118.0 . . ?
N3 C34 C33 123.9(4) . . ?
C33 C34 H34 118.0 . . ?
N1 C1 C2 124.8(4) . . ?
N1 C1 H1 117.6 . . ?
C2 C1 H1 117.6 . . ?
C21 C20 H20 120.0 . . ?
C21 C20 C19 120.0(4) . . ?
C19 C20 H20 120.0 . . ?
C28 C29 H29 119.5 . . ?
C30 C29 C28 121.1(4) . . ?
C30 C29 H29 119.5 . . ?
C11 C7 C6 118.5(3) . . ?
C11 C7 C8 118.6(3) . . ?
C8 C7 C6 122.8(3) . . ?
C17 C16 H16 120.1 . . ?
C15 C16 C17 119.8(4) . . ?
C15 C16 H16 120.1 . . ?
C38 C37 C27 121.4(3) . . ?
C38 C37 C42 118.8(3) . . ?
C42 C37 C27 119.4(3) . . ?
C7 C8 C19 123.3(3) . . ?
C9 C8 C7 117.2(3) . . ?
C9 C8 C19 119.3(3) . . ?
C26 C27 C28 117.4(3) . . ?
C26 C27 C37 119.8(3) . . ?
C28 C27 C37 122.6(3) . . ?
C24 C19 C20 119.4(3) . . ?
C24 C19 C8 117.8(3) . . ?
C20 C19 C8 122.9(4) . . ?
C39 C40 H40 120.2 . . ?
C41 C40 C39 119.6(3) . . ?
C41 C40 H40 120.2 . . ?
C34 C33 H33 119.6 . . ?
C32 C33 C34 120.8(4) . . ?
C32 C33 H33 119.6 . . ?
C41 C42 C37 120.4(3) . . ?
C41 C42 H42 119.8 . . ?
C37 C42 H42 119.8 . . ?
C45 C46 H46 120.1 . . ?
C47 C46 C45 119.7(4) . . ?
C47 C46 H46 120.1 . . ?
C31 C32 C43 122.7(3) . . ?
C33 C32 C31 116.6(3) . . ?
C33 C32 C43 120.5(3) . . ?
C44 C43 C32 120.9(3) . . ?
C48 C43 C32 121.0(4) . . ?
C48 C43 C44 117.9(4) . . ?
C14 C15 H15 119.8 . . ?
C16 C15 C14 120.5(4) . . ?
C16 C15 H15 119.8 . . ?
C10 C9 H9 119.8 . . ?
C8 C9 C10 120.4(4) . . ?
C8 C9 H9 119.8 . . ?
C21 C22 H22 119.8 . . ?
C23 C22 C21 120.3(4) . . ?
C23 C22 H22 119.8 . . ?
C24 C23 H23 120.0 . . ?
C22 C23 C24 120.1(4) . . ?
C22 C23 H23 120.0 . . ?
C45 C44 C43 121.3(4) . . ?
C45 C44 H44 119.3 . . ?
C43 C44 H44 119.3 . . ?
C46 C47 H47 119.8 . . ?
C46 C47 C48 120.4(4) . . ?
C48 C47 H47 119.8 . . ?
C43 C48 H48 119.5 . . ?
C47 C48 C43 120.9(4) . . ?
C47 C48 H48 119.5 . . ?

loop_
_geom_bond_atom_site_label_1
_geom_bond_atom_site_label_2
_geom_bond_distance
_geom_bond_site_symmetry_2
_geom_bond_publ_flag
U1 Cl2 2.6837(9) . ?
U1 Cl1 2.6881(9) . ?
U1 O2 1.777(2) . ?
U1 O1 1.777(3) . ?
U1 N2 2.615(3) . ?
U1 N3 2.816(3) . ?
U1 N1 2.662(3) . ?
U1 N4 2.783(3) . ?
C12 N1 1.364(5) . ?
C12 C4 1.425(5) . ?
C12 C11 1.440(5) . ?
N2 C10 1.332(5) . ?
N2 C11 1.365(5) . ?
N3 C35 1.360(5) . ?
N3 C34 1.328(5) . ?
N1 C1 1.327(5) . ?
N4 C25 1.330(5) . ?
N4 C36 1.359(5) . ?
C35 C36 1.450(5) . ?
C35 C31 1.418(5) . ?
C13 C3 1.491(5) . ?
C13 C18 1.402(6) . ?
C13 C14 1.398(5) . ?
C10 H10 0.9500 . ?
C10 C9 1.389(5) . ?
C3 C2 1.373(6) . ?
C3 C4 1.422(5) . ?
C18 H18 0.9500 . ?
C18 C17 1.386(6) . ?
C5 H5 0.9500 . ?
C5 C6 1.358(5) . ?
C5 C4 1.425(5) . ?
C38 H38 0.9500 . ?
C38 C39 1.387(5) . ?
C38 C37 1.391(5) . ?
C39 H39 0.9500 . ?
C39 C40 1.395(6) . ?
C2 H2 0.9500 . ?
C2 C1 1.406(6) . ?
C24 H24 0.9500 . ?
C24 C19 1.401(5) . ?
C24 C23 1.389(5) . ?
C6 H6 0.9500 . ?
C6 C7 1.440(5) . ?
C14 H14 0.9500 . ?
C14 C15 1.393(6) . ?
C25 H25 0.9500 . ?
C25 C26 1.405(5) . ?
C36 C28 1.414(5) . ?
C26 H26 0.9500 . ?
C26 C27 1.376(5) . ?
C31 C30 1.437(5) . ?
C31 C32 1.428(5) . ?
C11 C7 1.414(5) . ?
C28 C29 1.430(5) . ?
C28 C27 1.426(5) . ?
C21 H21 0.9500 . ?
C21 C20 1.382(5) . ?
C21 C22 1.393(6) . ?
C30 H30 0.9500 . ?
C30 C29 1.358(5) . ?
C41 H41 0.9500 . ?
C41 C40 1.385(6) . ?
C41 C42 1.393(5) . ?
C17 H17 0.9500 . ?
C17 C16 1.389(6) . ?
C45 H45 0.9500 . ?
C45 C46 1.393(6) . ?
C45 C44 1.389(5) . ?
C34 H34 0.9500 . ?
C34 C33 1.396(5) . ?
C1 H1 0.9500 . ?
C20 H20 0.9500 . ?
C20 C19 1.407(5) . ?
C29 H29 0.9500 . ?
C7 C8 1.425(5) . ?
C16 H16 0.9500 . ?
C16 C15 1.387(6) . ?
C37 C27 1.488(5) . ?
C37 C42 1.398(5) . ?
C8 C19 1.486(5) . ?
C8 C9 1.381(5) . ?
C40 H40 0.9500 . ?
C33 H33 0.9500 . ?
C33 C32 1.382(6) . ?
C42 H42 0.9500 . ?
C46 H46 0.9500 . ?
C46 C47 1.379(6) . ?
C32 C43 1.488(5) . ?
C43 C44 1.400(5) . ?
C43 C48 1.394(5) . ?
C15 H15 0.9500 . ?
C9 H9 0.9500 . ?
C22 H22 0.9500 . ?
C22 C23 1.385(6) . ?
C23 H23 0.9500 . ?
C44 H44 0.9500 . ?
C47 H47 0.9500 . ?
C47 C48 1.393(6) . ?
C48 H48 0.9500 . ?

loop_
_geom_torsion_atom_site_label_1
_geom_torsion_atom_site_label_2
_geom_torsion_atom_site_label_3
_geom_torsion_atom_site_label_4
_geom_torsion
_geom_torsion_site_symmetry_1
_geom_torsion_site_symmetry_2
_geom_torsion_site_symmetry_3
_geom_torsion_site_symmetry_4
_geom_torsion_publ_flag
U1 N2 C10 C9 -175.1(3) . . . . ?
U1 N2 C11 C12 -10.5(4) . . . . ?
U1 N2 C11 C7 173.1(3) . . . . ?
U1 N3 C35 C36 -9.6(4) . . . . ?
U1 N3 C35 C31 169.9(3) . . . . ?
U1 N3 C34 C33 -166.2(3) . . . . ?
U1 N1 C1 C2 166.9(3) . . . . ?
U1 N4 C25 C26 175.2(3) . . . . ?
U1 N4 C36 C35 3.0(4) . . . . ?
U1 N4 C36 C28 -174.8(3) . . . . ?
C12 N1 C1 C2 0.3(6) . . . . ?
C12 C11 C7 C6 3.3(5) . . . . ?
C12 C11 C7 C8 -172.7(3) . . . . ?
N2 C10 C9 C8 0.3(6) . . . . ?
N2 C11 C7 C6 179.6(3) . . . . ?
N2 C11 C7 C8 3.6(5) . . . . ?
N3 C35 C36 N4 4.3(5) . . . . ?
N3 C35 C36 C28 -177.8(3) . . . . ?
N3 C35 C31 C30 173.1(3) . . . . ?
N3 C35 C31 C32 -4.7(5) . . . . ?
N3 C34 C33 C32 -3.4(6) . . . . ?
N1 C12 C4 C3 2.7(5) . . . . ?
N1 C12 C4 C5 -177.2(3) . . . . ?
N1 C12 C11 N2 -1.7(5) . . . . ?
N1 C12 C11 C7 174.8(3) . . . . ?
N4 C25 C26 C27 -1.5(6) . . . . ?
N4 C36 C28 C29 -178.5(3) . . . . ?
N4 C36 C28 C27 1.0(5) . . . . ?
C35 N3 C34 C33 3.4(6) . . . . ?
C35 C36 C28 C29 3.8(5) . . . . ?
C35 C36 C28 C27 -176.7(3) . . . . ?
C35 C31 C30 C29 5.9(5) . . . . ?
C35 C31 C32 C33 4.6(5) . . . . ?
C35 C31 C32 C43 -171.3(3) . . . . ?
C13 C3 C2 C1 -178.4(4) . . . . ?
C13 C3 C4 C12 176.8(3) . . . . ?
C13 C3 C4 C5 -3.3(6) . . . . ?
C13 C18 C17 C16 -0.3(6) . . . . ?
C13 C14 C15 C16 -0.2(7) . . . . ?
C10 N2 C11 C12 171.7(3) . . . . ?
C10 N2 C11 C7 -4.7(5) . . . . ?
C3 C13 C18 C17 -178.1(4) . . . . ?
C3 C13 C14 C15 178.4(4) . . . . ?
C3 C2 C1 N1 0.7(7) . . . . ?
C18 C13 C3 C2 -110.7(4) . . . . ?
C18 C13 C3 C4 71.0(5) . . . . ?
C18 C13 C14 C15 -1.0(6) . . . . ?
C18 C17 C16 C15 -0.9(7) . . . . ?
C5 C6 C7 C11 -0.5(6) . . . . ?
C5 C6 C7 C8 175.3(4) . . . . ?
C38 C39 C40 C41 3.2(6) . . . . ?
C38 C37 C27 C26 -48.9(5) . . . . ?
C38 C37 C27 C28 136.2(4) . . . . ?
C38 C37 C42 C41 2.7(5) . . . . ?
C39 C38 C37 C27 171.4(3) . . . . ?
C39 C38 C37 C42 -1.3(5) . . . . ?
C2 C3 C4 C12 -1.5(5) . . . . ?
C2 C3 C4 C5 178.3(4) . . . . ?
C6 C5 C4 C12 1.7(6) . . . . ?
C6 C5 C4 C3 -178.2(4) . . . . ?
C6 C7 C8 C19 -1.6(6) . . . . ?
C6 C7 C8 C9 -176.2(4) . . . . ?
C4 C12 N1 U1 -169.0(3) . . . . ?
C4 C12 N1 C1 -2.0(5) . . . . ?
C4 C12 C11 N2 179.9(3) . . . . ?
C4 C12 C11 C7 -3.6(5) . . . . ?
C4 C3 C2 C1 0.0(6) . . . . ?
C4 C5 C6 C7 -2.0(6) . . . . ?
C14 C13 C3 C2 70.0(5) . . . . ?
C14 C13 C3 C4 -108.4(4) . . . . ?
C14 C13 C18 C17 1.3(6) . . . . ?
C25 N4 C36 C35 179.7(3) . . . . ?
C25 N4 C36 C28 1.9(5) . . . . ?
C25 C26 C27 C28 4.4(6) . . . . ?
C25 C26 C27 C37 -170.8(3) . . . . ?
C36 N4 C25 C26 -1.8(5) . . . . ?
C36 C35 C31 C30 -7.4(5) . . . . ?
C36 C35 C31 C32 174.7(3) . . . . ?
C36 C28 C29 C30 -5.5(6) . . . . ?
C36 C28 C27 C26 -4.1(5) . . . . ?
C36 C28 C27 C37 170.9(3) . . . . ?
C31 C35 C36 N4 -175.2(3) . . . . ?
C31 C35 C36 C28 2.7(5) . . . . ?
C31 C30 C29 C28 0.6(6) . . . . ?
C31 C32 C43 C44 46.7(5) . . . . ?
C31 C32 C43 C48 -138.6(4) . . . . ?
C11 C12 N1 U1 12.6(4) . . . . ?
C11 C12 N1 C1 179.6(3) . . . . ?
C11 C12 C4 C3 -179.0(3) . . . . ?
C11 C12 C4 C5 1.1(5) . . . . ?
C11 N2 C10 C9 2.7(6) . . . . ?
C11 C7 C8 C19 174.2(3) . . . . ?
C11 C7 C8 C9 -0.4(5) . . . . ?
C21 C20 C19 C24 0.3(6) . . . . ?
C21 C20 C19 C8 -179.3(4) . . . . ?
C21 C22 C23 C24 0.3(6) . . . . ?
C30 C31 C32 C33 -173.2(4) . . . . ?
C30 C31 C32 C43 10.9(6) . . . . ?
C17 C16 C15 C14 1.2(7) . . . . ?
C45 C46 C47 C48 -1.5(6) . . . . ?
C34 N3 C35 C36 -178.8(3) . . . . ?
C34 N3 C35 C31 0.7(5) . . . . ?
C34 C33 C32 C31 -0.8(6) . . . . ?
C34 C33 C32 C43 175.1(4) . . . . ?
C20 C21 C22 C23 -1.2(6) . . . . ?
C29 C28 C27 C26 175.4(4) . . . . ?
C29 C28 C27 C37 -9.6(6) . . . . ?
C7 C8 C19 C24 -126.0(4) . . . . ?
C7 C8 C19 C20 53.6(5) . . . . ?
C7 C8 C9 C10 -1.4(6) . . . . ?
C37 C38 C39 C40 -1.6(6) . . . . ?
C27 C28 C29 C30 175.0(4) . . . . ?
C27 C37 C42 C41 -170.3(3) . . . . ?
C19 C24 C23 C22 0.9(5) . . . . ?
C19 C8 C9 C10 -176.3(4) . . . . ?
C40 C41 C42 C37 -1.1(6) . . . . ?
C33 C32 C43 C44 -129.0(4) . . . . ?
C33 C32 C43 C48 45.7(6) . . . . ?
C42 C41 C40 C39 -1.9(6) . . . . ?
C42 C37 C27 C26 123.9(4) . . . . ?
C42 C37 C27 C28 -51.0(5) . . . . ?
C46 C45 C44 C43 1.3(6) . . . . ?
C46 C47 C48 C43 1.0(7) . . . . ?
C32 C31 C30 C29 -176.4(4) . . . . ?
C32 C43 C44 C45 173.0(4) . . . . ?
C32 C43 C48 C47 -174.2(4) . . . . ?
C9 C8 C19 C24 48.5(5) . . . . ?
C9 C8 C19 C20 -131.9(4) . . . . ?
C22 C21 C20 C19 0.9(6) . . . . ?
C23 C24 C19 C20 -1.2(5) . . . . ?
C23 C24 C19 C8 178.4(3) . . . . ?
C44 C45 C46 C47 0.3(6) . . . . ?
C44 C43 C48 C47 0.7(6) . . . . ?
C48 C43 C44 C45 -1.8(6) . . . . ?

loop_
_exptl_oxdiff_crystal_face_indexfrac_h
_exptl_oxdiff_crystal_face_indexfrac_k
_exptl_oxdiff_crystal_face_indexfrac_l
_exptl_oxdiff_crystal_face_x
_exptl_oxdiff_crystal_face_y
_exptl_oxdiff_crystal_face_z
-15.7732 0.8487 -14.2351 -0.2014 -0.8400 0.5038
15.8387 0.1434 14.0285 0.2077 0.8659 -0.4552
1.4269 17.8771 3.3463 0.3034 0.4964 0.8133
-16.7813 1.0964 -8.2681 -0.0233 -0.8723 0.4883
2.6476 17.0000 -10.2625 -0.0946 0.5066 0.8569
-0.2474 -17.1807 10.5127 0.0721 -0.3847 -0.9202
-17.1250 2.3184 -2.4149 0.1566 -0.8477 0.5068
-16.6929 1.0873 8.9606 0.4480 -0.8257 0.3428
16.1462 -1.5129 -12.1921 -0.5358 0.7794 -0.3248
-12.2556 0.6675 -24.5287 -0.5257 -0.6855 0.5038
12.2125 0.3300 24.6391 0.5419 0.7066 -0.4551
